data_7222073
loop_
_publ_author_name
'Mir, Niyaz A.'
'Dubey, Ritesh'
'Tothadi, Srinu'
'Desiraju, Gautam R.'

_publ_section_title
;
 Combinatorial crystal synthesis of ternary solids based on
 2-methylresorcinol
;
_journal_issue 41
_journal_name_full CrystEngComm
_journal_page_first 7866
_journal_paper_doi 10.1039/C5CE01280E
_journal_volume 17
_journal_year 2015
_chemical_formula_sum 'C17 H16 N4 O2'
_chemical_formula_weight 308.34
_chemical_name_systematic
;
 ?
;
_space_group_crystal_system monoclinic
_space_group_IT_number 14
_space_group_name_Hall '-P 2ybc'
_space_group_name_H-M_alt 'P 1 21/c 1'
_symmetry_space_group_name_Hall '-P 2ybc'
_symmetry_space_group_name_H-M 'P 1 21/c 1'
_atom_sites_solution_hydrogens geom
_audit_creation_method SHELXL-2013
_audit_update_record
;
2015-08-18 deposited with the CCDC.
2015-09-09 downloaded from the CCDC.
;
_cell_angle_alpha 90
_cell_angle_beta 91.866(10)
_cell_angle_gamma 90
_cell_formula_units_Z 4
_cell_length_a 18.468(3)
_cell_length_b 7.2386(11)
_cell_length_c 11.831(2)
_cell_measurement_temperature 150(2)
_cell_volume 1580.8(4)
_computing_structure_refinement 'SHELXL-2013 (Sheldrick, 2013)'
_diffrn_ambient_temperature 150(2)
_diffrn_measured_fraction_theta_full 0.999
_diffrn_measured_fraction_theta_max 0.994
_diffrn_measurement_device_type 'Rigaku Mercury375R (2x2 bin mode)'
_diffrn_measurement_method 'profile data from \w-scans'
_diffrn_radiation_type MoK\a
_diffrn_radiation_wavelength 0.71073
_diffrn_reflns_av_R_equivalents 0.0952
_diffrn_reflns_av_unetI/netI 0.0568
_diffrn_reflns_laue_measured_fraction_full 0.999
_diffrn_reflns_laue_measured_fraction_max 0.994
_diffrn_reflns_limit_h_max 24
_diffrn_reflns_limit_h_min -23
_diffrn_reflns_limit_k_max 9
_diffrn_reflns_limit_k_min -9
_diffrn_reflns_limit_l_max 15
_diffrn_reflns_limit_l_min -15
_diffrn_reflns_number 16108
_diffrn_reflns_point_group_measured_fraction_full 0.999
_diffrn_reflns_point_group_measured_fraction_max 0.994
_diffrn_reflns_theta_full 25.242
_diffrn_reflns_theta_max 27.519
_diffrn_reflns_theta_min 1.103
_diffrn_source 'Sealed Tube'
_exptl_absorpt_coefficient_mu 0.088
_exptl_absorpt_correction_T_max 1.000
_exptl_absorpt_correction_T_min 0.831
_exptl_absorpt_correction_type multi-scan
_exptl_absorpt_process_details 'Jacobson, R. (1998) Private communication'
_exptl_crystal_colour Red
_exptl_crystal_density_diffrn 1.296
_exptl_crystal_description Block
_exptl_crystal_F_000 648
_exptl_crystal_size_max 0.200
_exptl_crystal_size_mid 0.200
_exptl_crystal_size_min 0.200
_refine_diff_density_max 1.102
_refine_diff_density_min -0.282
_refine_diff_density_rms 0.076
_refine_ls_extinction_method none
_refine_ls_goodness_of_fit_ref 1.059
_refine_ls_hydrogen_treatment constr
_refine_ls_matrix_type full
_refine_ls_number_parameters 211
_refine_ls_number_reflns 3628
_refine_ls_number_restraints 0
_refine_ls_restrained_S_all 1.059
_refine_ls_R_factor_all 0.0779
_refine_ls_R_factor_gt 0.0663
_refine_ls_shift/su_max 0.000
_refine_ls_shift/su_mean 0.000
_refine_ls_structure_factor_coef Fsqd
_refine_ls_weighting_details
;
 w=1/[\s^2^(Fo^2^)+(0.1053P)^2^+0.7025P]
 where P=(Fo^2^+2Fc^2^)/3
;
_refine_ls_weighting_scheme calc
_refine_ls_wR_factor_gt 0.1852
_refine_ls_wR_factor_ref 0.2005
_reflns_Friedel_coverage 0.000
_reflns_number_gt 3110
_reflns_number_total 3628
_reflns_threshold_expression 'I > 2\s(I)'
_cod_data_source_file c5ce01280e2.cif
_cod_data_source_block shelx
_cod_depositor_comments
;
The following automatic conversions were performed:

'_exptl_absorpt_correction_type' value 'Multi-scan' changed to
'multi-scan' according to
/usr/data/users/saulius/crontab/automatic-downloads/rss-feeds/RSC/lib/dictionaries/cif_core.dic
dictionary named 'cif_core.dic' version 2.4.2 from 2011-04-26.

Automatic conversion script
Id: cif_fix_values 3271 2015-04-21 07:52:19Z andrius 

 Adding full bibliography for 7222059--7222080.cif.
;
_cod_original_cell_volume 1580.7(4)
_cod_database_code 7222073
_shelx_space_group_comment
;
The symmetry employed for this shelxl refinement is uniquely defined
by the following loop, which should always be used as a source of
symmetry information in preference to the above space-group names.
They are only intended as comments.
;
_shelx_estimated_absorpt_t_min 0.983
_shelx_estimated_absorpt_t_max 0.983
_shelxl_version_number 2013-2

loop_
_space_group_symop_operation_xyz
'x, y, z'
'-x, y+1/2, -z+1/2'
'-x, -y, -z'
'x, -y-1/2, z-1/2'

loop_
_atom_site_label
_atom_site_type_symbol
_atom_site_fract_x
_atom_site_fract_y
_atom_site_fract_z
_atom_site_U_iso_or_equiv
_atom_site_adp_type
_atom_site_occupancy
_atom_site_site_symmetry_order
_atom_site_calc_flag
_atom_site_refinement_flags_posn
_atom_site_refinement_flags_adp
N3 N 0.42858(10) 0.4549(3) 0.13245(15) 0.0392(4) Uani 1 1 d . .
N2 N 0.97408(9) 0.9579(2) 1.02070(14) 0.0329(4) Uani 1 1 d . .
N4 N 0.52041(9) 0.4725(3) 0.46230(14) 0.0377(4) Uani 1 1 d . .
O1 O 0.85309(8) 0.1305(2) 0.78755(13) 0.0396(4) Uani 1 1 d . .
H1 H 0.8735 0.2307 0.8049 0.059 Uiso 1 1 calc R U
N1 N 0.91513(10) 0.4575(2) 0.86078(15) 0.0351(4) Uani 1 1 d . .
O2 O 0.66168(9) -0.1085(2) 0.55958(15) 0.0491(5) Uani 1 1 d . .
H2 H 0.6363 -0.0847 0.5012 0.074 Uiso 1 1 calc R U
C9 C 0.53126(12) 0.4466(3) 0.26091(18) 0.0386(5) Uani 1 1 d . .
H9 H 0.5823 0.4367 0.2725 0.046 Uiso 1 1 calc R U
C15 C 0.95613(10) 0.7891(3) 0.96252(16) 0.0293(4) Uani 1 1 d . .
C3 C 0.80127(11) 0.3243(3) 0.63933(18) 0.0354(5) Uani 1 1 d . .
H3 H 0.8334 0.4228 0.6583 0.043 Uiso 1 1 calc R U
C13 C 0.97922(12) 0.5361(3) 0.84029(18) 0.0362(5) Uani 1 1 d . .
H13 H 1.0105 0.4756 0.7899 0.043 Uiso 1 1 calc R U
C6 C 0.70642(11) 0.0378(3) 0.58420(17) 0.0346(4) Uani 1 1 d . .
C16 C 0.89023(11) 0.7084(3) 0.98628(19) 0.0371(5) Uani 1 1 d . .
H16 H 0.8584 0.7646 1.0376 0.045 Uiso 1 1 calc R U
C14 C 1.00202(11) 0.7009(3) 0.88892(17) 0.0324(4) Uani 1 1 d . .
H14 H 1.0478 0.7523 0.8724 0.039 Uiso 1 1 calc R U
C5 C 0.70362(11) 0.2007(3) 0.52216(18) 0.0371(5) Uani 1 1 d . .
H5 H 0.6694 0.2149 0.4611 0.044 Uiso 1 1 calc R U
C17 C 0.87200(11) 0.5431(3) 0.93291(19) 0.0379(5) Uani 1 1 d . .
H17 H 0.8267 0.4881 0.9484 0.045 Uiso 1 1 calc R U
C2 C 0.80398(10) 0.1596(3) 0.70091(16) 0.0312(4) Uani 1 1 d . .
C11 C 0.41210(12) 0.4812(3) 0.33216(18) 0.0392(5) Uani 1 1 d . .
H11 H 0.3800 0.4931 0.3929 0.047 Uiso 1 1 calc R U
C10 C 0.48624(11) 0.4682(3) 0.35187(16) 0.0332(4) Uani 1 1 d . .
C1 C 0.75668(11) 0.0133(3) 0.67441(17) 0.0335(4) Uani 1 1 d . .
C12 C 0.38641(12) 0.4762(3) 0.22188(19) 0.0411(5) Uani 1 1 d . .
H12 H 0.3357 0.4886 0.2081 0.049 Uiso 1 1 calc R U
C4 C 0.75139(12) 0.3423(3) 0.55055(19) 0.0392(5) Uani 1 1 d . .
H4 H 0.7498 0.4538 0.5081 0.047 Uiso 1 1 calc R U
C8 C 0.50001(12) 0.4399(3) 0.15310(18) 0.0394(5) Uani 1 1 d . .
H8 H 0.5307 0.4238 0.0909 0.047 Uiso 1 1 calc R U
C7 C 0.76098(16) -0.1642(3) 0.7401(2) 0.0542(7) Uani 1 1 d . .
H7A H 0.8113 -0.1872 0.7649 0.081 Uiso 1 1 calc R U
H7B H 0.7438 -0.2663 0.6919 0.081 Uiso 1 1 calc R U
H7C H 0.7306 -0.1550 0.8063 0.081 Uiso 1 1 calc R U

loop_
_atom_site_aniso_label
_atom_site_aniso_U_11
_atom_site_aniso_U_22
_atom_site_aniso_U_33
_atom_site_aniso_U_23
_atom_site_aniso_U_13
_atom_site_aniso_U_12
N3 0.0414(10) 0.0445(10) 0.0313(9) 0.0046(7) -0.0050(7) -0.0037(8)
N2 0.0332(8) 0.0313(8) 0.0341(8) -0.0021(7) 0.0014(7) -0.0052(6)
N4 0.0383(9) 0.0458(10) 0.0291(9) -0.0006(7) -0.0003(7) 0.0042(8)
O1 0.0430(8) 0.0357(8) 0.0392(8) -0.0005(6) -0.0122(6) -0.0084(6)
N1 0.0383(9) 0.0333(8) 0.0330(8) -0.0005(7) -0.0076(7) -0.0062(7)
O2 0.0513(10) 0.0475(9) 0.0472(9) 0.0057(7) -0.0201(7) -0.0167(8)
C9 0.0356(10) 0.0479(12) 0.0322(10) 0.0034(9) -0.0006(8) 0.0044(9)
C15 0.0307(9) 0.0282(9) 0.0286(9) 0.0008(7) -0.0031(7) -0.0029(7)
C3 0.0336(10) 0.0286(9) 0.0440(11) -0.0018(8) -0.0015(8) -0.0016(8)
C13 0.0396(11) 0.0365(10) 0.0325(10) -0.0049(8) 0.0005(8) -0.0036(8)
C6 0.0334(10) 0.0361(10) 0.0341(10) -0.0033(8) -0.0015(8) -0.0046(8)
C16 0.0328(10) 0.0376(10) 0.0411(11) -0.0023(8) 0.0044(8) -0.0040(8)
C14 0.0321(9) 0.0328(10) 0.0325(10) -0.0020(7) 0.0015(7) -0.0049(8)
C5 0.0340(10) 0.0401(11) 0.0368(10) 0.0002(8) -0.0056(8) 0.0057(8)
C17 0.0314(10) 0.0382(11) 0.0437(11) 0.0016(9) -0.0037(8) -0.0071(8)
C2 0.0306(9) 0.0328(9) 0.0299(9) -0.0026(7) -0.0009(7) -0.0009(7)
C11 0.0350(10) 0.0496(12) 0.0332(10) 0.0030(9) 0.0033(8) -0.0034(9)
C10 0.0372(10) 0.0334(10) 0.0288(9) 0.0022(8) -0.0027(8) 0.0001(8)
C1 0.0359(10) 0.0337(10) 0.0306(9) 0.0011(8) -0.0027(8) -0.0056(8)
C12 0.0318(10) 0.0529(13) 0.0381(11) 0.0049(9) -0.0038(8) -0.0058(9)
C4 0.0400(11) 0.0324(10) 0.0451(12) 0.0066(9) -0.0016(9) 0.0053(8)
C8 0.0386(11) 0.0502(12) 0.0293(10) 0.0025(9) 0.0014(8) 0.0030(9)
C7 0.0724(17) 0.0433(12) 0.0455(13) 0.0117(10) -0.0197(12) -0.0199(12)

loop_
_atom_type_symbol
_atom_type_description
_atom_type_scat_dispersion_real
_atom_type_scat_dispersion_imag
_atom_type_scat_source
C C 0.0033 0.0016 'International Tables Vol C Tables 4.2.6.8 and 6.1.1.4'
H H 0.0000 0.0000 'International Tables Vol C Tables 4.2.6.8 and 6.1.1.4'
N N 0.0061 0.0033 'International Tables Vol C Tables 4.2.6.8 and 6.1.1.4'
O O 0.0106 0.0060 'International Tables Vol C Tables 4.2.6.8 and 6.1.1.4'

loop_
_geom_angle_atom_site_label_1
_geom_angle_atom_site_label_2
_geom_angle_atom_site_label_3
_geom_angle
_geom_angle_site_symmetry_1
C8 N3 C12 117.32(18) .
N2 N2 C15 113.3(2) 3_777
N4 N4 C10 113.5(2) 3_666
C2 O1 H1 109.5 .
C17 N1 C13 117.74(17) .
C6 O2 H2 109.5 .
C8 C9 C10 118.4(2) .
C8 C9 H9 120.8 .
C10 C9 H9 120.8 .
C16 C15 C14 119.35(18) .
C16 C15 N2 116.86(17) .
C14 C15 N2 123.73(17) .
C4 C3 C2 119.27(18) .
C4 C3 H3 120.4 .
C2 C3 H3 120.4 .
N1 C13 C14 123.26(19) .
N1 C13 H13 118.4 .
C14 C13 H13 118.4 .
O2 C6 C5 122.18(18) .
O2 C6 C1 116.37(18) .
C5 C6 C1 121.44(18) .
C15 C16 C17 118.17(19) .
C15 C16 H16 120.9 .
C17 C16 H16 120.9 .
C13 C14 C15 118.22(18) .
C13 C14 H14 120.9 .
C15 C14 H14 120.9 .
C6 C5 C4 119.15(19) .
C6 C5 H5 120.4 .
C4 C5 H5 120.4 .
N1 C17 C16 123.24(19) .
N1 C17 H17 118.4 .
C16 C17 H17 118.4 .
O1 C2 C3 122.39(17) .
O1 C2 C1 116.49(17) .
C3 C2 C1 121.11(18) .
C12 C11 C10 117.85(19) .
C12 C11 H11 121.1 .
C10 C11 H11 121.1 .
C11 C10 C9 119.37(19) .
C11 C10 N4 123.77(18) .
C9 C10 N4 116.85(18) .
C6 C1 C2 117.83(18) .
C6 C1 C7 121.60(18) .
C2 C1 C7 120.57(19) .
N3 C12 C11 124.0(2) .
N3 C12 H12 118.0 .
C11 C12 H12 118.0 .
C3 C4 C5 121.21(19) .
C3 C4 H4 119.4 .
C5 C4 H4 119.4 .
N3 C8 C9 123.0(2) .
N3 C8 H8 118.5 .
C9 C8 H8 118.5 .
C1 C7 H7A 109.5 .
C1 C7 H7B 109.5 .
H7A C7 H7B 109.5 .
C1 C7 H7C 109.5 .
H7A C7 H7C 109.5 .
H7B C7 H7C 109.5 .

loop_
_geom_bond_atom_site_label_1
_geom_bond_atom_site_label_2
_geom_bond_distance
_geom_bond_site_symmetry_2
N3 C8 1.338(3) .
N3 C12 1.343(3) .
N2 N2 1.248(3) 3_777
N2 C15 1.436(2) .
N4 N4 1.251(3) 3_666
N4 C10 1.433(3) .
O1 C2 1.363(2) .
O1 H1 0.8400 .
N1 C17 1.338(3) .
N1 C13 1.342(3) .
O2 C6 1.369(2) .
O2 H2 0.8400 .
C9 C8 1.384(3) .
C9 C10 1.390(3) .
C9 H9 0.9500 .
C15 C16 1.387(3) .
C15 C14 1.390(3) .
C3 C4 1.381(3) .
C3 C2 1.397(3) .
C3 H3 0.9500 .
C13 C14 1.384(3) .
C13 H13 0.9500 .
C6 C5 1.389(3) .
C6 C1 1.403(3) .
C16 C17 1.389(3) .
C16 H16 0.9500 .
C14 H14 0.9500 .
C5 C4 1.387(3) .
C5 H5 0.9500 .
C17 H17 0.9500 .
C2 C1 1.402(3) .
C11 C12 1.374(3) .
C11 C10 1.385(3) .
C11 H11 0.9500 .
C1 C7 1.502(3) .
C12 H12 0.9500 .
C4 H4 0.9500 .
C8 H8 0.9500 .
C7 H7A 0.9800 .
C7 H7B 0.9800 .
C7 H7C 0.9800 .

loop_
_geom_torsion_atom_site_label_1
_geom_torsion_atom_site_label_2
_geom_torsion_atom_site_label_3
_geom_torsion_atom_site_label_4
_geom_torsion
_geom_torsion_site_symmetry_1
N2 N2 C15 C16 -166.2(2) 3_777
N2 N2 C15 C14 16.6(3) 3_777
C17 N1 C13 C14 -0.7(3) .
C14 C15 C16 C17 -1.5(3) .
N2 C15 C16 C17 -178.79(18) .
N1 C13 C14 C15 -0.1(3) .
C16 C15 C14 C13 1.2(3) .
N2 C15 C14 C13 178.32(18) .
O2 C6 C5 C4 -178.9(2) .
C1 C6 C5 C4 -0.3(3) .
C13 N1 C17 C16 0.4(3) .
C15 C16 C17 N1 0.7(3) .
C4 C3 C2 O1 178.20(19) .
C4 C3 C2 C1 -0.4(3) .
C12 C11 C10 C9 -1.5(3) .
C12 C11 C10 N4 179.6(2) .
C8 C9 C10 C11 0.4(3) .
C8 C9 C10 N4 179.32(19) .
N4 N4 C10 C11 -14.2(3) 3_666
N4 N4 C10 C9 166.9(2) 3_666
O2 C6 C1 C2 179.18(19) .
C5 C6 C1 C2 0.5(3) .
O2 C6 C1 C7 0.0(3) .
C5 C6 C1 C7 -178.6(2) .
O1 C2 C1 C6 -178.81(18) .
C3 C2 C1 C6 -0.1(3) .
O1 C2 C1 C7 0.3(3) .
C3 C2 C1 C7 179.0(2) .
C8 N3 C12 C11 -0.8(3) .
C10 C11 C12 N3 1.7(4) .
C2 C3 C4 C5 0.6(3) .
C6 C5 C4 C3 -0.2(3) .
C12 N3 C8 C9 -0.5(3) .
C10 C9 C8 N3 0.7(3) .
